data_2011817
loop_
_publ_author_name
'Modec, Barbara'
'Bren\<ci\<c, Jurij V.'
'Giester, Gerald'

_publ_section_title
;
 A decanuclear oxomolybdenum(V,VI) cluster with 4-isopropylpyridine
;
_journal_issue 3
_journal_name_full 'Acta Crystallographica Section C'
_journal_page_first 246
_journal_page_last 247
_journal_paper_doi 10.1107/S0108270100017303
_journal_volume 57
_journal_year 2001
_chemical_formula_iupac '[Mo10 O26 (C8 H11 N)8]'
_chemical_formula_moiety 'C64 H88 Mo10 N8 O26'
_chemical_formula_sum 'C64 H88 Mo10 N8 O26'
_chemical_formula_weight 2344.82
_chemical_name_systematic
;
octakis(4-isopropylpyridine-N)-di-\m~4~-oxo-hexa-\m~3~-oxo-octa-\m~2~-oxo-
decaoxooctamolybdenum(V)dimolybdenum(VI)
;
_space_group_IT_number 14
_symmetry_cell_setting monoclinic
_symmetry_space_group_name_Hall '-P 2yn'
_symmetry_space_group_name_H-M 'P 1 21/n 1'
_audit_creation_method SHELXL97
_cell_angle_alpha 90
_cell_angle_beta 107.78(3)
_cell_angle_gamma 90
_cell_formula_units_Z 2
_cell_length_a 11.794(2)
_cell_length_b 20.179(4)
_cell_length_c 17.843(4)
_cell_measurement_reflns_used 21096
_cell_measurement_temperature 150(2)
_cell_measurement_theta_max 29.55
_cell_measurement_theta_min 2.10
_cell_volume 4043.6(15)
_computing_cell_refinement DENZO
_computing_data_collection 'DENZO (Otwinowski & Minor, 1997)'
_computing_data_reduction DENZO
_computing_molecular_graphics 'ORTEPIII (Burnett & Johnson, 1996)'
_computing_structure_refinement 'SHELXL93 (Sheldrick, 1993)'
_computing_structure_solution 'SHELXS93 (Sheldrick, 1993)'
_diffrn_ambient_temperature 150(2)
_diffrn_measurement_device 'Nonius KappaCCD'
_diffrn_measurement_method '\w scans'
_diffrn_radiation_monochromator graphite
_diffrn_radiation_source 'fine-focus sealed tube'
_diffrn_radiation_type MoK\a
_diffrn_radiation_wavelength .71073
_diffrn_reflns_av_R_equivalents .030
_diffrn_reflns_av_sigmaI/netI .046
_diffrn_reflns_limit_h_max 16
_diffrn_reflns_limit_h_min -16
_diffrn_reflns_limit_k_max 28
_diffrn_reflns_limit_k_min -28
_diffrn_reflns_limit_l_max 24
_diffrn_reflns_limit_l_min -24
_diffrn_reflns_number 21096
_diffrn_reflns_theta_max 29.55
_diffrn_reflns_theta_min 2.10
_exptl_absorpt_coefficient_mu 1.572
_exptl_absorpt_correction_type none
_exptl_crystal_colour red
_exptl_crystal_density_diffrn 1.926
_exptl_crystal_density_meas ?
_exptl_crystal_description block
_exptl_crystal_F_000 2312
_exptl_crystal_size_max .11
_exptl_crystal_size_mid .11
_exptl_crystal_size_min .11
_refine_diff_density_max 1.60
_refine_diff_density_min -1.05
_refine_ls_extinction_method none
_refine_ls_goodness_of_fit_all 1.069
_refine_ls_goodness_of_fit_obs 1.121
_refine_ls_hydrogen_treatment noref
_refine_ls_matrix_type full
_refine_ls_number_parameters 495
_refine_ls_number_reflns 11238
_refine_ls_number_restraints 0
_refine_ls_restrained_S_all 1.069
_refine_ls_restrained_S_obs 1.121
_refine_ls_R_factor_all .058
_refine_ls_R_factor_obs .041
_refine_ls_shift/esd_max <0.001
_refine_ls_shift/esd_mean .000
_refine_ls_structure_factor_coef Fsqd
_refine_ls_weighting_details 'w = 1/[\s^2^(Fo^2^)+(0.0282P)^2^+11.8693P] where P=(Fo^2^+2Fc^2^)/3'
_refine_ls_weighting_scheme calc
_refine_ls_wR_factor_all .092
_refine_ls_wR_factor_obs .086
_reflns_number_observed 9113
_reflns_number_total 11238
_reflns_observed_criterion I>2\s(I)
_cod_data_source_file na1493.cif
_cod_data_source_block I
_cod_depositor_comments
;
The following automatic conversions were performed:

'_exptl_crystal_density_meas' value 'not measured' was changed to '?'
- the value is perceived as not measured.

Automatic conversion script
Id: cif_fix_values 3008 2015-01-20 13:52:24Z robertas 

The following automatic conversions were performed:

'_refine_ls_weighting_scheme' value 'calc w =
1/[\s^2^(Fo^2^)+(0.0282P)^2^+11.8693P] where P=(Fo^2^+2Fc^2^)/3' was
changed to 'calc'. New tag '_refine_ls_weighting_details' was
created. The value of the new tag was set to 'w =
1/[\s^2^(Fo^2^)+(0.0282P)^2^+11.8693P] where P=(Fo^2^+2Fc^2^)/3'.

Automatic conversion script
Id: cif_fix_values 3143 2015-03-26 13:38:13Z robertas 
;
_cod_original_cell_volume 4043.6(14)
_cod_original_sg_symbol_H-M 'P 21/n'
_cod_database_code 2011817
_cod_database_fobs_code 2011817

loop_
_symmetry_equiv_pos_as_xyz
'x, y, z'
'-x+1/2, y+1/2, -z+1/2'
'-x, -y, -z'
'x-1/2, -y-1/2, z-1/2'

loop_
_atom_site_aniso_label
_atom_site_aniso_U_11
_atom_site_aniso_U_22
_atom_site_aniso_U_33
_atom_site_aniso_U_12
_atom_site_aniso_U_13
_atom_site_aniso_U_23
Mo1 .01987(14) .01959(14) .0205(2) .00070(11) .00123(12) -.00346(12)
Mo2 .02293(15) .01794(14) .0196(2) -.00133(12) .00185(12) -.00286(12)
Mo3 .02350(15) .01799(14) .0211(2) .00219(12) .00307(12) -.00226(12)
Mo4 .0244(2) .01790(14) .0197(2) -.00129(12) .00404(12) -.00212(12)
Mo5 .0267(2) .01634(14) .0207(2) .00026(12) .00363(12) -.00063(12)
O1 .0237(13) .0330(15) .0281(14) -.0019(11) .0048(11) -.0070(12)
O2 .0295(14) .0256(14) .0270(14) -.0060(11) .0044(11) -.0022(11)
O3 .0288(14) .0288(14) .0322(15) .0058(12) .0069(12) -.0047(12)
O4 .036(2) .0242(13) .0226(13) -.0023(11) .0054(12) -.0009(11)
O5 .038(2) .0222(13) .0253(14) .0036(12) .0060(12) .0012(11)
O6 .0249(13) .0217(12) .0226(13) .0010(10) .0004(11) -.0019(10)
O7 .0235(13) .0195(12) .0203(12) .0015(10) .0041(10) -.0022(10)
O8 .0225(12) .0195(12) .0207(12) -.0003(10) .0031(10) -.0026(10)
O9 .0226(12) .0176(11) .0215(13) .0012(10) .0028(10) -.0017(10)
O10 .0319(14) .0183(12) .0235(13) .0006(11) .0039(11) -.0019(10)
O11 .0224(12) .0180(12) .0210(13) -.0010(10) .0027(10) -.0023(10)
O12 .0236(13) .0199(12) .0243(13) .0040(10) .0030(10) -.0012(10)
O13 .0288(14) .0200(12) .0246(13) -.0048(11) .0072(11) -.0033(10)
N1 .025(2) .026(2) .036(2) .0047(13) -.0048(14) -.0110(15)
C11 .030(2) .043(3) .059(3) .006(2) .000(2) -.023(2)
C12 .026(2) .047(3) .120(6) .008(2) .003(3) -.046(4)
C13 .036(3) .033(3) .103(5) .006(2) -.025(3) .002(3)
C14 .041(3) .028(2) .086(4) -.001(2) -.021(3) .008(3)
C15 .036(2) .024(2) .046(3) .001(2) -.009(2) -.003(2)
C16 .037(3) .036(3) .290(13) .015(3) -.044(5) -.004(5)
C17 .038(3) .074(4) .049(3) .019(3) -.003(2) .000(3)
C18 .051(4) .067(5) .187(9) .027(3) .019(5) .067(5)
N2 .0223(15) .025(2) .023(2) -.0045(12) .0026(13) -.0039(13)
C21 .038(2) .021(2) .027(2) -.004(2) .004(2) -.001(2)
C22 .040(2) .035(2) .028(2) -.005(2) .009(2) .005(2)
C23 .032(2) .037(2) .024(2) -.002(2) .008(2) -.006(2)
C24 .032(2) .028(2) .031(2) -.005(2) .010(2) -.011(2)
C25 .025(2) .022(2) .030(2) -.0048(15) .007(2) -.004(2)
C26 .060(3) .052(3) .027(2) .003(2) .016(2) -.004(2)
C27 .059(4) .095(5) .051(3) -.004(3) .023(3) -.023(3)
C28 .312(15) .100(6) .029(3) .084(8) .046(6) .015(4)
N4 .028(2) .022(2) .026(2) -.0020(13) .0064(13) -.0026(13)
C41 .024(2) .036(2) .030(2) .000(2) .003(2) -.010(2)
C42 .030(2) .046(3) .029(2) .000(2) .004(2) -.016(2)
C43 .030(2) .031(2) .035(2) -.002(2) .013(2) -.004(2)
C44 .025(2) .040(2) .033(2) -.007(2) .001(2) -.010(2)
C45 .028(2) .034(2) .029(2) -.005(2) .006(2) -.011(2)
C46 .029(2) .050(3) .047(3) .001(2) .011(2) -.012(2)
C47 .046(3) .057(4) .098(5) .008(3) .020(3) -.031(3)
C48 .055(4) .118(6) .067(4) .020(4) .035(3) .016(4)
N5 .033(2) .0193(15) .024(2) -.0007(13) .0078(14) .0008(12)
C51 .044(2) .024(2) .032(2) -.006(2) .018(2) -.004(2)
C52 .039(2) .031(2) .040(2) -.008(2) .016(2) -.009(2)
C53 .041(2) .024(2) .033(2) -.006(2) .009(2) -.005(2)
C54 .043(2) .022(2) .042(3) .004(2) .009(2) -.009(2)
C55 .035(2) .023(2) .038(2) .003(2) .008(2) -.001(2)
C56 .041(2) .033(2) .049(3) -.005(2) .005(2) -.017(2)
C57 .055(3) .033(3) .082(4) -.014(2) .004(3) -.004(3)
C58 .051(3) .050(3) .042(3) .000(2) .008(2) -.017(2)

loop_
_atom_site_label
_atom_site_fract_x
_atom_site_fract_y
_atom_site_fract_z
_atom_site_U_iso_or_equiv
_atom_site_thermal_displace_type
_atom_site_calc_flag
_atom_site_refinement_flags
_atom_site_occupancy
_atom_site_disorder_group
_atom_site_type_symbol
Mo1 .21520(3) .017636(15) .56135(2) .02110(7) Uani d . 1 . Mo
Mo2 .17724(3) .118866(15) .64185(2) .02119(7) Uani d . 1 . Mo
Mo3 -.09055(3) .124177(15) .57777(2) .02172(7) Uani d . 1 . Mo
Mo4 -.02931(3) -.024460(15) .65442(2) .02126(7) Uani d . 1 . Mo
Mo5 .00831(3) -.131414(15) .58817(2) .02206(7) Uani d . 1 . Mo
O1 .3330(2) .04686(14) .5365(2) .0290(6) Uani d . 1 . O
O2 .2826(2) .17490(13) .6401(2) .0283(6) Uani d . 1 . O
O3 -.2056(2) .15137(14) .6076(2) .0305(6) Uani d . 1 . O
O4 .0432(2) -.04328(13) .7495(2) .0283(6) Uani d . 1 . O
O5 .0838(3) -.17666(13) .6668(2) .0295(6) Uani d . 1 . O
O6 .2586(2) .03601(12) .67381(15) .0246(5) Uani d . 1 . O
O7 .0944(2) .09015(12) .53219(14) .0217(5) Uani d . 1 . O
O8 .1359(2) -.03081(12) .45453(14) .0216(5) Uani d . 1 . O
O9 .0856(2) -.04401(12) .59760(14) .0215(5) Uani d . 1 . O
O10 .0336(2) .18227(12) .62305(15) .0256(6) Uani d . 1 . O
O11 .0219(2) .07023(12) .66257(14) .0213(5) Uani d . 1 . O
O12 -.1181(2) .15454(12) .47812(15) .0236(5) Uani d . 1 . O
O13 -.1319(2) -.09842(12) .61167(15) .0247(5) Uani d . 1 . O
N1 .3270(3) -.0723(2) .6064(2) .0322(8) Uani d . 1 . N
C11 .3999(4) -.0969(2) .5687(3) .0471(13) Uani d . 1 . C
H11 .3938(4) -.0820(2) .5183(3) .057 Uiso calc R 1 . H
C12 .4858(4) -.1451(3) .6045(5) .069(2) Uani d . 1 . C
H12 .5356(4) -.1615(3) .5773(5) .083 Uiso calc R 1 . H
C13 .4975(5) -.1687(3) .6799(5) .068(2) Uani d . 1 . C
C14 .4188(5) -.1447(2) .7139(4) .061(2) Uani d . 1 . C
H14 .4200(5) -.1606(2) .7631(4) .073 Uiso calc R 1 . H
C15 .3362(4) -.0971(2) .6776(3) .0402(11) Uani d . 1 . C
H15 .2845(4) -.0815(2) .7039(3) .048 Uiso calc R 1 . H
C16 .5956(6) -.2170(3) .7201(7) .142(5) Uani d . 1 . C
H16 .5894(6) -.2164(3) .7736(7) .170 Uiso calc R 1 . H
C17 .7168(5) -.1849(3) .7342(3) .0573(15) Uani d . 1 . C
H17A .7232(14) -.1470(12) .768(2) .086 Uiso calc R 1 . H
H17B .7258(15) -.1711(19) .6849(4) .086 Uiso calc R 1 . H
H17C .7781(5) -.2162(7) .759(2) .086 Uiso calc R 1 . H
C18 .5774(6) -.2799(3) .7033(6) .106(3) Uani d . 1 . C
H18A .638(4) -.3057(4) .740(2) .158 Uiso calc R 1 . H
H18B .580(6) -.2879(7) .6508(15) .158 Uiso calc R 1 . H
H18C .501(3) -.2925(8) .707(4) .158 Uiso calc R 1 . H
N2 .2156(3) .1359(2) .7696(2) .0243(6) Uani d . 1 . N
C21 .2061(4) .0863(2) .8171(2) .0302(9) Uani d . 1 . C
H21 .1867 .0443 .7957 .036 Uiso calc R 1 . H
C22 .2239(4) .0950(2) .8965(2) .0346(9) Uani d . 1 . C
H22 .2169 .0592 .9275 .041 Uiso calc R 1 . H
C23 .2523(4) .1573(2) .9303(2) .0313(9) Uani d . 1 . C
C24 .2607(4) .2083(2) .8802(2) .0303(9) Uani d . 1 . C
H24 .2787 .2510 .9000 .036 Uiso calc R 1 . H
C25 .2428(3) .1965(2) .8013(2) .0262(8) Uani d . 1 . C
H25 .2498 .2315 .7691 .031 Uiso calc R 1 . H
C26 .2718(5) .1699(3) 1.0170(3) .0459(12) Uani d . 1 . C
H26 .3392 .2005 1.0343 .055 Uiso calc R 1 . H
C27 .1660(5) .2059(4) 1.0268(3) .067(2) Uani d . 1 . C
H27A .0972(10) .1777(9) 1.010(3) .101 Uiso calc R 1 . H
H27B .152(3) .2453(12) .995(2) .101 Uiso calc R 1 . H
H27C .1811(17) .218(2) 1.0811(6) .101 Uiso calc R 1 . H
C28 .3062(12) .1097(4) 1.0664(4) .148(5) Uani d . 1 . C
H28A .364(6) .085(3) 1.050(4) .222 Uiso calc R 1 . H
H28B .2371(18) .083(2) 1.061(4) .222 Uiso calc R 1 . H
H28C .340(8) .1224(4) 1.1205(8) .222 Uiso calc R 1 . H
N4 -.1804(3) .0102(2) .6960(2) .0257(7) Uani d . 1 . N
C41 -.1566(4) .0404(2) .7654(2) .0312(9) Uani d . 1 . C
H41 -.0777 .0448 .7963 .037 Uiso calc R 1 . H
C42 -.2451(4) .0657(2) .7934(3) .0360(10) Uani d . 1 . C
H42 -.2249 .0854 .8429 .043 Uiso calc R 1 . H
C43 -.3631(4) .0618(2) .7485(2) .0318(9) Uani d . 1 . C
C44 -.3866(4) .0294(2) .6767(3) .0344(9) Uani d . 1 . C
H44 -.4649 .0247 .6448 .041 Uiso calc R 1 . H
C45 -.2952(4) .0041(2) .6524(2) .0311(9) Uani d . 1 . C
H45 -.3133 -.0178 .6043 .037 Uiso calc R 1 . H
C46 -.4613(4) .0923(2) .7754(3) .0423(11) Uani d . 1 . C
H46 -.5364 .0861 .7333 .051 Uiso calc R 1 . H
C47 -.4418(5) .1664(3) .7888(4) .067(2) Uani d . 1 . C
H47A -.369(2) .1739(3) .8299(18) .101 Uiso calc R 1 . H
H47B -.507(2) .1850(5) .804(3) .101 Uiso calc R 1 . H
H47C -.438(4) .1870(4) .7411(8) .101 Uiso calc R 1 . H
C48 -.4719(6) .0576(4) .8475(4) .077(2) Uani d . 1 . C
H48A -.533(3) .0784(17) .8645(18) .115 Uiso calc R 1 . H
H48B -.3974(15) .060(2) .8887(10) .115 Uiso calc R 1 . H
H48C -.492(5) .0119(7) .8353(9) .115 Uiso calc R 1 . H
N5 -.1102(3) -.2161(2) .5354(2) .0255(7) Uani d . 1 . N
C51 -.2250(4) -.2169(2) .5326(2) .0319(9) Uani d . 1 . C
H51 -.2533 -.1830 .5574 .038 Uiso calc R 1 . H
C52 -.3032(4) -.2657(2) .4945(3) .0357(10) Uani d . 1 . C
H52 -.3819 -.2649 .4950 .043 Uiso calc R 1 . H
C53 -.2639(4) -.3162(2) .4554(2) .0335(9) Uani d . 1 . C
C54 -.1450(4) -.3161(2) .4602(3) .0365(10) Uani d . 1 . C
H54 -.1142 -.3498 .4367 .044 Uiso calc R 1 . H
C55 -.0717(4) -.2658(2) .5000(2) .0328(9) Uani d . 1 . C
H55 .0082 -.2666 .5024 .039 Uiso calc R 1 . H
C56 -.3507(4) -.3676(2) .4071(3) .0426(11) Uani d . 1 . C
H56 -.3100 -.3925 .3757 .051 Uiso calc R 1 . H
C57 -.3868(5) -.4161(3) .4604(4) .060(2) Uani d . 1 . C
H57A -.444(3) -.4466(13) .4291(4) .090 Uiso calc R 1 . H
H57B -.421(3) -.3923(3) .4949(17) .090 Uiso calc R 1 . H
H57C -.3179(8) -.4400(15) .4911(18) .090 Uiso calc R 1 . H
C58 -.4593(5) -.3329(3) .3501(3) .0492(12) Uani d . 1 . C
H58A -.5092(18) -.3652(3) .3161(15) .074 Uiso calc R 1 . H
H58B -.4327(5) -.3012(13) .3189(16) .074 Uiso calc R 1 . H
H58C -.5036(19) -.3105(16) .3796(3) .074 Uiso calc R 1 . H

loop_
_atom_type_symbol
_atom_type_description
_atom_type_scat_dispersion_real
_atom_type_scat_dispersion_imag
_atom_type_scat_source
C C .0033 .0016 'International Tables Vol C Tables 4.2.6.8 and 6.1.1.4'
H H .0000 .0000 'International Tables Vol C Tables 4.2.6.8 and 6.1.1.4'
Mo Mo -1.6832 .6857 'International Tables Vol C Tables 4.2.6.8 and 6.1.1.4'
N N .0061 .0033 'International Tables Vol C Tables 4.2.6.8 and 6.1.1.4'
O O .0106 .0060 'International Tables Vol C Tables 4.2.6.8 and 6.1.1.4'

loop_
_geom_angle_atom_site_label_1
_geom_angle_atom_site_label_2
_geom_angle_atom_site_label_3
_geom_angle_site_symmetry_1
_geom_angle_site_symmetry_3
_geom_angle
_geom_angle_publ_flag
O1 Mo1 O6 . . 103.00(12) yes
O1 Mo1 O7 . . 104.74(12) yes
O6 Mo1 O7 . . 94.09(10) yes
O1 Mo1 O8 . . 95.66(11) yes
O6 Mo1 O8 . . 158.60(10) yes
O7 Mo1 O8 . . 91.17(10) yes
O1 Mo1 O9 . . 165.79(12) yes
O6 Mo1 O9 . . 78.12(10) yes
O7 Mo1 O9 . . 89.24(10) yes
O8 Mo1 O9 . . 81.22(10) yes
O1 Mo1 N1 . . 86.32(14) yes
O6 Mo1 N1 . . 81.03(12) yes
O7 Mo1 N1 . . 168.72(12) yes
O8 Mo1 N1 . . 89.91(11) yes
O9 Mo1 N1 . . 79.83(11) yes
O1 Mo1 Mo2 . . 99.44(9) ?
O6 Mo1 Mo2 . . 47.21(7) ?
O7 Mo1 Mo2 . . 48.87(7) ?
O8 Mo1 Mo2 . . 139.68(7) ?
O9 Mo1 Mo2 . . 91.67(7) ?
N1 Mo1 Mo2 . . 128.04(9) ?
O2 Mo2 O6 . . 106.50(12) yes
O2 Mo2 O7 . . 108.68(12) yes
O6 Mo2 O7 . . 95.11(10) yes
O2 Mo2 O10 . . 98.84(12) yes
O6 Mo2 O10 . . 153.56(11) yes
O7 Mo2 O10 . . 83.61(10) yes
O2 Mo2 O11 . . 162.70(11) yes
O6 Mo2 O11 . . 85.91(10) yes
O7 Mo2 O11 . . 81.48(10) yes
O10 Mo2 O11 . . 67.75(10) yes
O2 Mo2 N2 . . 89.71(12) yes
O6 Mo2 N2 . . 84.44(11) yes
O7 Mo2 N2 . . 160.82(11) yes
O10 Mo2 N2 . . 88.32(11) yes
O11 Mo2 N2 . . 79.36(10) yes
O2 Mo2 Mo1 . . 105.25(10) ?
O6 Mo2 Mo1 . . 47.97(8) ?
O7 Mo2 Mo1 . . 49.17(7) ?
O10 Mo2 Mo1 . . 131.62(7) ?
O11 Mo2 Mo1 . . 91.99(7) ?
N2 Mo2 Mo1 . . 132.27(8) ?
O2 Mo2 Mo3 . . 131.39(9) ?
O6 Mo2 Mo3 . . 120.87(8) ?
O7 Mo2 Mo3 . . 59.61(8) ?
O10 Mo2 Mo3 . . 37.32(7) ?
O11 Mo2 Mo3 . . 41.59(6) ?
N2 Mo2 Mo3 . . 104.26(9) ?
Mo1 Mo2 Mo3 . . 98.90(2) ?
O3 Mo3 O12 . . 106.13(13) yes
O3 Mo3 O10 . . 105.07(13) yes
O12 Mo3 O10 . . 95.42(12) yes
O3 Mo3 O8 . 3_556 103.10(12) yes
O12 Mo3 O8 . 3_556 94.81(11) yes
O10 Mo3 O8 . 3_556 145.91(11) yes
O3 Mo3 O11 . . 110.38(12) yes
O12 Mo3 O11 . . 143.48(11) yes
O10 Mo3 O11 . . 76.24(11) yes
O8 Mo3 O11 3_556 . 76.24(10) yes
O3 Mo3 Mo2 . . 137.71(10) ?
O12 Mo3 Mo2 . . 103.70(9) ?
O10 Mo3 Mo2 . . 42.42(8) ?
O8 Mo3 Mo2 3_556 . 103.51(7) ?
O11 Mo3 Mo2 . . 47.05(7) ?
O4 Mo4 O13 . . 106.68(12) yes
O4 Mo4 O9 . . 104.78(12) yes
O13 Mo4 O9 . . 95.10(11) yes
O4 Mo4 O11 . . 95.32(12) yes
O13 Mo4 O11 . . 155.53(11) yes
O9 Mo4 O11 . . 89.37(10) yes
O4 Mo4 N4 . . 87.00(13) yes
O13 Mo4 N4 . . 84.58(11) yes
O9 Mo4 N4 . . 167.73(11) yes
O11 Mo4 N4 . . 86.04(11) yes
O4 Mo4 O8 . 3_556 161.84(11) yes
O13 Mo4 O8 . 3_556 85.67(10) yes
O9 Mo4 O8 . 3_556 86.88(10) yes
O11 Mo4 O8 . 3_556 70.54(9) yes
N4 Mo4 O8 . 3_556 80.87(10) yes
O4 Mo4 Mo5 . . 99.65(9) ?
O13 Mo4 Mo5 . . 48.81(8) ?
O9 Mo4 Mo5 . . 49.39(7) ?
O11 Mo4 Mo5 . . 138.47(7) ?
N4 Mo4 Mo5 . . 133.01(8) ?
O8 Mo4 Mo5 3_556 . 98.51(6) ?
O5 Mo5 O13 . . 105.93(13) yes
O5 Mo5 O9 . . 107.55(12) yes
O13 Mo5 O9 . . 94.40(10) yes
O5 Mo5 O12 . 3_556 95.20(12) yes
O13 Mo5 O12 . 3_556 158.20(10) yes
O9 Mo5 O12 . 3_556 84.05(10) yes
O5 Mo5 N5 . . 92.32(13) yes
O13 Mo5 N5 . . 83.59(11) yes
O9 Mo5 N5 . . 159.74(11) yes
O12 Mo5 N5 3_556 . 90.38(11) yes
O5 Mo5 O7 . 3_556 168.09(11) yes
O13 Mo5 O7 . 3_556 80.53(10) yes
O9 Mo5 O7 . 3_556 81.50(10) yes
O12 Mo5 O7 3_556 3_556 77.73(9) yes
N5 Mo5 O7 . 3_556 78.28(10) yes
O5 Mo5 Mo4 . . 101.21(9) ?
O13 Mo5 Mo4 . . 48.21(7) ?
O9 Mo5 Mo4 . . 49.24(7) ?
O12 Mo5 Mo4 3_556 . 133.18(7) ?
N5 Mo5 Mo4 . . 131.79(9) ?
O7 Mo5 Mo4 3_556 . 90.56(6) ?
Mo2 O6 Mo1 . . 84.82(10) ?
Mo2 O7 Mo1 . . 81.96(9) ?
Mo2 O7 Mo5 . 3_556 141.43(13) ?
Mo1 O7 Mo5 . 3_556 130.21(12) ?
Mo3 O8 Mo1 3_556 . 135.28(13) ?
Mo3 O8 Mo4 3_556 3_556 100.82(10) ?
Mo1 O8 Mo4 . 3_556 121.97(11) ?
Mo4 O9 Mo5 . . 81.37(10) ?
Mo4 O9 Mo1 . . 133.18(12) ?
Mo5 O9 Mo1 . . 145.17(13) ?
Mo3 O10 Mo2 . . 100.26(11) ?
Mo4 O11 Mo3 . . 110.48(11) ?
Mo4 O11 Mo2 . . 131.42(12) ?
Mo3 O11 Mo2 . . 91.36(10) ?
Mo3 O12 Mo5 . 3_556 122.12(13) ?
Mo4 O13 Mo5 . . 82.98(10) ?
C15 N1 C11 . . 117.4(4) ?
C15 N1 Mo1 . . 120.7(3) ?
C11 N1 Mo1 . . 121.2(3) ?
N1 C11 C12 . . 120.8(6) ?
C13 C12 C11 . . 121.3(6) ?
C14 C13 C12 . . 115.8(5) ?
C14 C13 C16 . . 123.4(8) ?
C12 C13 C16 . . 120.8(8) ?
C13 C14 C15 . . 121.5(6) ?
N1 C15 C14 . . 123.2(5) ?
C18 C16 C13 . . 118.0(6) ?
C18 C16 C17 . . 122.2(7) ?
C13 C16 C17 . . 110.3(6) ?
C21 N2 C25 . . 117.9(3) ?
C21 N2 Mo2 . . 120.5(3) ?
C25 N2 Mo2 . . 121.5(3) ?
N2 C21 C22 . . 122.7(4) ?
C21 C22 C23 . . 120.1(4) ?
C24 C23 C22 . . 116.5(4) ?
C24 C23 C26 . . 121.1(4) ?
C22 C23 C26 . . 122.4(4) ?
C25 C24 C23 . . 120.8(4) ?
N2 C25 C24 . . 121.9(4) ?
C28 C26 C27 . . 114.4(6) ?
C28 C26 C23 . . 113.5(5) ?
C27 C26 C23 . . 109.1(4) ?
C41 N4 C45 . . 117.9(3) ?
C41 N4 Mo4 . . 119.2(3) ?
C45 N4 Mo4 . . 122.8(3) ?
N4 C41 C42 . . 122.4(4) ?
C43 C42 C41 . . 120.5(4) ?
C42 C43 C44 . . 116.4(4) ?
C42 C43 C46 . . 121.8(4) ?
C44 C43 C46 . . 121.8(4) ?
C45 C44 C43 . . 120.6(4) ?
N4 C45 C44 . . 122.1(4) ?
C48 C46 C43 . . 110.7(4) ?
C48 C46 C47 . . 111.9(5) ?
C43 C46 C47 . . 110.9(4) ?
C55 N5 C51 . . 117.2(3) ?
C55 N5 Mo5 . . 121.1(3) ?
C51 N5 Mo5 . . 121.5(3) ?
N5 C51 C52 . . 123.0(4) ?
C51 C52 C53 . . 119.7(4) ?
C54 C53 C52 . . 117.1(4) ?
C54 C53 C56 . . 122.0(4) ?
C52 C53 C56 . . 120.8(4) ?
C55 C54 C53 . . 119.9(4) ?
N5 C55 C54 . . 123.1(4) ?
C57 C56 C53 . . 110.7(4) ?
C57 C56 C58 . . 111.9(4) ?
C53 C56 C58 . . 110.0(4) ?

loop_
_geom_bond_atom_site_label_1
_geom_bond_atom_site_label_2
_geom_bond_site_symmetry_2
_geom_bond_distance
_geom_bond_publ_flag
Mo1 O1 . 1.689(3) yes
Mo1 O6 . 1.949(3) yes
Mo1 O7 . 1.997(2) yes
Mo1 O8 . 2.091(2) yes
Mo1 O9 . 2.215(3) yes
Mo1 N1 . 2.243(3) yes
Mo1 Mo2 . 2.6132(6) yes
Mo2 O2 . 1.687(3) yes
Mo2 O6 . 1.926(3) yes
Mo2 O7 . 1.988(2) yes
Mo2 O10 . 2.067(3) yes
Mo2 O11 . 2.207(3) yes
Mo2 N2 . 2.210(3) yes
Mo2 Mo3 . 3.0147(9) yes
Mo3 O3 . 1.693(3) yes
Mo3 O12 . 1.814(3) yes
Mo3 O10 . 1.857(3) yes
Mo3 O8 3_556 1.995(2) yes
Mo3 O11 . 2.002(2) yes
Mo3 O7 . 2.641(3) yes
Mo4 O4 . 1.694(3) yes
Mo4 O13 . 1.926(3) yes
Mo4 O9 . 1.964(3) yes
Mo4 O11 . 1.996(2) yes
Mo4 N4 . 2.241(3) yes
Mo4 O8 3_556 2.261(3) yes
Mo4 Mo5 . 2.5637(6) yes
Mo5 O5 . 1.683(3) yes
Mo5 O13 . 1.944(3) yes
Mo5 O9 . 1.969(2) yes
Mo5 O12 3_556 2.056(3) yes
Mo5 N5 . 2.226(3) yes
Mo5 O7 3_556 2.277(3) yes
O7 Mo5 3_556 2.277(3) ?
O8 Mo3 3_556 1.995(2) ?
O8 Mo4 3_556 2.261(3) ?
O12 Mo5 3_556 2.056(3) ?
N1 C15 . 1.338(6) ?
N1 C11 . 1.338(6) ?
C11 C12 . 1.409(7) ?
C12 C13 . 1.393(10) ?
C13 C14 . 1.344(9) ?
C13 C16 . 1.516(7) ?
C14 C15 . 1.381(6) ?
C16 C18 . 1.307(10) ?
C16 C17 . 1.520(9) ?
N2 C21 . 1.338(5) ?
N2 C25 . 1.345(5) ?
C21 C22 . 1.378(6) ?
C22 C23 . 1.390(6) ?
C23 C24 . 1.386(6) ?
C23 C26 . 1.516(6) ?
C24 C25 . 1.379(5) ?
C26 C28 . 1.482(9) ?
C26 C27 . 1.499(8) ?
N4 C41 . 1.332(5) ?
N4 C45 . 1.344(5) ?
C41 C42 . 1.384(6) ?
C42 C43 . 1.380(6) ?
C43 C44 . 1.388(6) ?
C43 C46 . 1.513(6) ?
C44 C45 . 1.378(6) ?
C46 C48 . 1.503(8) ?
C46 C47 . 1.520(7) ?
N5 C55 . 1.337(5) ?
N5 C51 . 1.340(5) ?
N5 Mo5 . 2.226(3) ?
C51 C52 . 1.378(6) ?
C52 C53 . 1.392(6) ?
C53 C54 . 1.379(6) ?
C53 C56 . 1.525(6) ?
C54 C55 . 1.381(6) ?
C56 C57 . 1.512(8) ?
C56 C58 . 1.540(7) ?
